data_4517563
loop_
_publ_author_name
'Duan, Zhigang'
'Li, Yue'
'Xiao, Xue'
'Huang, Xiaoli'
'Li, Xiaoteng'
'Li, Yiyang'
'Zhang, Chong'
'Zhang, Hang'
'Li, Lin'
'Lin, Zhihua'
'Zhao, Yonggang'
'Huang, Wei'

_publ_section_title
;
 Interpenetrated Metal-Organic Frameworks with <b>ftw</b> Topology and
 Versatile Functions.
;
_journal_issue 16
_journal_name_full 'ACS applied materials &amp; interfaces'
_journal_page_first 18715
_journal_page_last 18722
_journal_paper_doi 10.1021/acsami.0c03336
_journal_volume 12
_journal_year 2020
_chemical_formula_sum 'C231 H144 O32 Zr6'
_chemical_formula_weight 3978.77
_space_group_crystal_system trigonal
_space_group_IT_number 166
_space_group_name_Hall '-R 3 2"'
_space_group_name_H-M_alt 'R -3 m :H'
_atom_sites_solution_hydrogens mixed
_audit_creation_method SHELXL-2017/1
_cell_angle_alpha 90
_cell_angle_beta 90
_cell_angle_gamma 120
_cell_formula_units_Z 6
_cell_length_a 35.6432(9)
_cell_length_b 35.6432(9)
_cell_length_c 43.654(3)
_cell_measurement_reflns_used 9734
_cell_measurement_temperature 296(2)
_cell_measurement_theta_max 25.41
_cell_measurement_theta_min 2.29
_cell_volume 48029(4)
_computing_cell_refinement 'Bruker SAINT'
_computing_data_collection 'Bruker APEX2'
_computing_data_reduction 'Bruker SAINT'
_computing_molecular_graphics 'Bruker SHELXTL'
_computing_publication_material 'Bruker SHELXTL'
_computing_structure_refinement 'SHELXL-2017/1 (Sheldrick, 2017)'
_computing_structure_solution 'SHELXT 2014/5 (Sheldrick, 2014)'
_diffrn_ambient_temperature 296(2)
_diffrn_measured_fraction_theta_full 0.997
_diffrn_measured_fraction_theta_max 0.996
_diffrn_measurement_device_type 'BRUKER D8 VENTURE PHOTON100'
_diffrn_measurement_method '\f and \w scans'
_diffrn_radiation_type MoK\a
_diffrn_radiation_wavelength 0.71073
_diffrn_reflns_av_R_equivalents 0.0913
_diffrn_reflns_av_unetI/netI 0.0520
_diffrn_reflns_Laue_measured_fraction_full 0.997
_diffrn_reflns_Laue_measured_fraction_max 0.996
_diffrn_reflns_limit_h_max 43
_diffrn_reflns_limit_h_min -36
_diffrn_reflns_limit_k_max 30
_diffrn_reflns_limit_k_min -42
_diffrn_reflns_limit_l_max 50
_diffrn_reflns_limit_l_min -52
_diffrn_reflns_number 98417
_diffrn_reflns_point_group_measured_fraction_full 0.997
_diffrn_reflns_point_group_measured_fraction_max 0.996
_diffrn_reflns_theta_full 25.242
_diffrn_reflns_theta_max 25.408
_diffrn_reflns_theta_min 1.979
_exptl_absorpt_coefficient_mu 0.232
_exptl_crystal_colour colorless
_exptl_crystal_density_diffrn 0.825
_exptl_crystal_description block
_exptl_crystal_F_000 12156
_exptl_crystal_size_max 0.300
_exptl_crystal_size_mid 0.200
_exptl_crystal_size_min 0.200
_refine_diff_density_max 0.643
_refine_diff_density_min -0.464
_refine_diff_density_rms 0.075
_refine_ls_extinction_coef 0.00052(4)
_refine_ls_extinction_expression Fc^*^=kFc[1+0.001xFc^2^\l^3^/sin(2\q)]^-1/4^
_refine_ls_extinction_method 'SHELXL-2017/1 (Sheldrick 2017)'
_refine_ls_goodness_of_fit_ref 1.044
_refine_ls_hydrogen_treatment constr
_refine_ls_matrix_type full
_refine_ls_number_parameters 540
_refine_ls_number_reflns 10345
_refine_ls_number_restraints 730
_refine_ls_restrained_S_all 1.024
_refine_ls_R_factor_all 0.1012
_refine_ls_R_factor_gt 0.0712
_refine_ls_shift/su_max 0.007
_refine_ls_shift/su_mean 0.000
_refine_ls_structure_factor_coef Fsqd
_refine_ls_weighting_details 'w=1/[\s^2^(Fo^2^)+(0.1295P)^2^+74.5080P] where P=(Fo^2^+2Fc^2^)/3'
_refine_ls_weighting_scheme calc
_refine_ls_wR_factor_gt 0.2060
_refine_ls_wR_factor_ref 0.2239
_reflns_Friedel_coverage 0.000
_reflns_number_gt 6736
_reflns_number_total 10345
_reflns_threshold_expression 'I > 2\s(I)'
_cod_data_source_file am0c03336_si_002.cif
_cod_data_source_block Zr-IAM-4
_cod_depositor_comments 'Adding full bibliography for 4517562--4517563.cif.'
_cod_database_code 4517563
_shelx_shelxl_version_number 2017/1
_shelx_space_group_comment
;
The symmetry employed for this shelxl refinement is uniquely defined
by the following loop, which should always be used as a source of
symmetry information in preference to the above space-group names.
They are only intended as comments.
;
_shelx_estimated_absorpt_t_min 0.934
_shelx_estimated_absorpt_t_max 0.955

loop_
_space_group_symop_operation_xyz
'x, y, z'
'-y, x-y, z'
'-x+y, -x, z'
'y, x, -z'
'-x, -x+y, -z'
'x-y, -y, -z'
'x+2/3, y+1/3, z+1/3'
'-y+2/3, x-y+1/3, z+1/3'
'-x+y+2/3, -x+1/3, z+1/3'
'y+2/3, x+1/3, -z+1/3'
'-x+2/3, -x+y+1/3, -z+1/3'
'x-y+2/3, -y+1/3, -z+1/3'
'x+1/3, y+2/3, z+2/3'
'-y+1/3, x-y+2/3, z+2/3'
'-x+y+1/3, -x+2/3, z+2/3'
'y+1/3, x+2/3, -z+2/3'
'-x+1/3, -x+y+2/3, -z+2/3'
'x-y+1/3, -y+2/3, -z+2/3'
'-x, -y, -z'
'y, -x+y, -z'
'x-y, x, -z'
'-y, -x, z'
'x, x-y, z'
'-x+y, y, z'
'-x+2/3, -y+1/3, -z+1/3'
'y+2/3, -x+y+1/3, -z+1/3'
'x-y+2/3, x+1/3, -z+1/3'
'-y+2/3, -x+1/3, z+1/3'
'x+2/3, x-y+1/3, z+1/3'
'-x+y+2/3, y+1/3, z+1/3'
'-x+1/3, -y+2/3, -z+2/3'
'y+1/3, -x+y+2/3, -z+2/3'
'x-y+1/3, x+2/3, -z+2/3'
'-y+1/3, -x+2/3, z+2/3'
'x+1/3, x-y+2/3, z+2/3'
'-x+y+1/3, y+2/3, z+2/3'

loop_
_atom_site_label
_atom_site_type_symbol
_atom_site_fract_x
_atom_site_fract_y
_atom_site_fract_z
_atom_site_U_iso_or_equiv
_atom_site_adp_type
_atom_site_occupancy
_atom_site_site_symmetry_order
_atom_site_calc_flag
_atom_site_refinement_flags_posn
_atom_site_refinement_flags_adp
_atom_site_refinement_flags_occupancy
_atom_site_disorder_assembly
_atom_site_disorder_group
O3 O 0.69000(10) 0.45472(10) 0.51962(8) 0.0635(8) Uani 1 1 d . U . . .
H3C H 0.701238 0.460623 0.501032 0.076 Uiso 0.5 1 d R U P . .
O4 O 0.64621(12) 0.43261(10) 0.56367(7) 0.0674(9) Uani 1 1 d . U . . .
H4C H 0.624199 0.426067 0.577418 0.081 Uiso 0.5 1 d R U P A 2
O5 O 0.40754(12) 0.70377(6) 0.85599(9) 0.0496(10) Uani 1 2 d S TU P . .
O6 O 0.333333 0.666667 0.83196(14) 0.0434(14) Uani 1 6 d S TU P . .
C1 C 0.4130(3) 0.70648(13) 0.78968(16) 0.077(2) Uani 1 2 d S TU P C .
O1 O 0.92577(11) 0.92844(13) 0.28007(8) 0.0795(11) Uani 1 1 d . U . . .
H1C H 0.926253 0.902357 0.283478 0.095 Uiso 0.5 1 d R U P B 1
O2 O 0.40490(11) 0.73600(12) 0.80113(7) 0.0693(9) Uani 1 1 d . U . . .
H2C H 0.411369 0.762564 0.800293 0.083 Uiso 0.5 1 d R U P . .
C2 C 0.4372(3) 0.71858(16) 0.76034(19) 0.100(3) Uani 1 2 d DS TU P . .
C3 C 0.4607(7) 0.7627(5) 0.7515(4) 0.140(8) Uani 0.5 1 d D U P C 1
H3 H 0.462034 0.784682 0.763814 0.168 Uiso 0.5 1 calc R U P C 1
C4 C 0.4812(7) 0.7711(5) 0.7240(4) 0.148(8) Uani 0.5 1 d D U P C 1
H4 H 0.497069 0.799869 0.717837 0.177 Uiso 0.5 1 calc R U P C 1
C5 C 0.4802(4) 0.74009(18) 0.7046(2) 0.111(3) Uani 1 2 d DS TU P . .
C3A C 0.4379(5) 0.7518(5) 0.7417(3) 0.089(4) Uani 0.5 1 d D U P C -2
H3A H 0.423776 0.766433 0.748195 0.107 Uiso 0.5 1 calc R U P C -2
C4A C 0.4591(5) 0.7620(5) 0.7147(3) 0.096(5) Uani 0.5 1 d D U P C -2
H4A H 0.459731 0.783805 0.702626 0.115 Uiso 0.5 1 calc R U P C -2
C6 C 0.4993(4) 0.74966(19) 0.6731(2) 0.117(3) Uani 1 2 d S TU P C .
C7 C 0.5373(6) 0.7457(5) 0.6667(3) 0.144(5) Uani 0.5 1 d . U P C -1
H7 H 0.549796 0.737374 0.681986 0.172 Uiso 0.5 1 calc R U P C -1
C8 C 0.5542(5) 0.7547(5) 0.6377(3) 0.126(5) Uani 0.5 1 d . U P C -1
H8 H 0.577115 0.750272 0.633023 0.151 Uiso 0.5 1 calc R U P C -1
C9 C 0.5373(4) 0.771(2) 0.6143(2) 0.104(5) Uani 0.5 1 d . U P C -1
C10 C 0.5003(5) 0.7675(4) 0.6202(3) 0.117(5) Uani 0.5 1 d . U P C -1
H10 H 0.485287 0.770435 0.603857 0.140 Uiso 0.5 1 calc R U P C -1
C11 C 0.4813(5) 0.7602(5) 0.6483(3) 0.126(5) Uani 0.5 1 d . U P C -1
H11 H 0.456467 0.762138 0.650987 0.151 Uiso 0.5 1 calc R U P C -1
C12 C 0.5571(3) 0.77856(15) 0.58376(19) 0.095(2) Uani 1 2 d S TU P . .
O8 O 0.333333 0.666667 0.92985(14) 0.0485(16) Uani 1 6 d S TU P . .
O7 O 0.36178(6) 0.72357(12) 0.88850(8) 0.0442(9) Uani 1 2 d S TU P . .
C13 C 0.5307(3) 0.76535(17) 0.5570(2) 0.106(3) Uani 1 2 d S TU P C .
H13 H 0.500635 0.750318 0.558461 0.128 Uiso 1 2 calc R U P . .
C14 C 0.5509(3) 0.77545(17) 0.5290(2) 0.130(4) Uani 1 2 d S TU P . .
H14 H 0.533846 0.766923 0.511477 0.156 Uiso 1 2 calc R U P C .
C15 C 0.5948(3) 0.79738(17) 0.5258(2) 0.112(3) Uani 1 2 d S TU P C .
C16 C 0.6212(3) 0.81060(14) 0.55152(18) 0.084(2) Uani 1 2 d S TU P . .
C17 C 0.6029(3) 0.80145(15) 0.58015(17) 0.084(2) Uani 1 2 d S TU P C .
H17 H 0.620619 0.810310 0.597381 0.101 Uiso 1 2 calc R U P . .
C18 C 0.62247(19) 0.81124(9) 0.49855(13) 0.124(3) Uani 1 2 d GS TU P . .
C19 C 0.6655(2) 0.8294(5) 0.50758(11) 0.085(3) Uani 0.5 1 d G U P C -1
C20 C 0.69845(18) 0.8493(6) 0.48607(15) 0.100(3) Uani 0.5 1 d G U P C -1
H20 H 0.727221 0.861459 0.492113 0.120 Uiso 0.5 1 calc R U P C -1
C21 C 0.6884(2) 0.8511(6) 0.45553(14) 0.107(6) Uani 0.5 1 d G U P C -1
C22 C 0.6454(3) 0.8330(7) 0.44650(12) 0.133(9) Uani 0.5 1 d G U P C -1
H22 H 0.638691 0.834179 0.426066 0.160 Uiso 0.5 1 calc R U P C -1
C23 C 0.6124(2) 0.8131(5) 0.46801(16) 0.149(7) Uani 0.5 1 d G U P C -1
H23 H 0.583667 0.800989 0.461970 0.179 Uiso 0.5 1 calc R U P C -1
C24 C 0.7242(3) 0.8679(4) 0.43174(18) 0.126(4) Uani 0.5 1 d G U P C -1
C25 C 0.7214(3) 0.8911(4) 0.4072(2) 0.133(5) Uani 0.5 1 d G U P C -1
H25 H 0.697877 0.895572 0.405550 0.159 Uiso 0.5 1 calc R U P C -1
C26 C 0.7538(3) 0.9078(4) 0.38503(18) 0.148(5) Uani 0.5 1 d G U P C -1
H26 H 0.751878 0.923403 0.368592 0.177 Uiso 0.5 1 calc R U P C -1
C27 C 0.7889(3) 0.9012(4) 0.3875(2) 0.130(5) Uani 0.5 1 d G U P C -1
C28 C 0.7917(3) 0.8779(4) 0.4120(2) 0.133(5) Uani 0.5 1 d G U P C -1
H28 H 0.815226 0.873501 0.413650 0.160 Uiso 0.5 1 calc R U P C -1
C29 C 0.7594(4) 0.8613(3) 0.43417(18) 0.139(5) Uani 0.5 1 d G U P C -1
H29 H 0.761226 0.845670 0.450609 0.167 Uiso 0.5 1 calc R U P C -1
C30 C 0.8222(4) 0.9111(2) 0.3627(2) 0.138(4) Uani 1 2 d S TU P . .
C31 C 0.8381(3) 0.9526(3) 0.35063(19) 0.159(4) Uani 1 1 d . U . . .
H31 H 0.828544 0.970500 0.358659 0.191 Uiso 1 1 calc R U . . .
C32 C 0.8678(3) 0.9674(3) 0.32684(17) 0.138(3) Uani 1 1 d . U . . .
H32 H 0.877884 0.995178 0.319123 0.165 Uiso 1 1 calc R U . . .
C33 C 0.8827(3) 0.94137(17) 0.3143(2) 0.106(3) Uani 1 2 d S TU P . .
C34 C 0.9130(3) 0.95649(15) 0.28912(18) 0.090(2) Uani 1 2 d S TU P . .
C35 C 0.6692(3) 0.83462(13) 0.54190(17) 0.0818(19) Uani 1 2 d S TU P C .
C36 C 0.6942(2) 0.81423(18) 0.55439(15) 0.0887(16) Uani 1 1 d . U . . .
C41 C 0.6876(2) 0.77286(19) 0.55100(14) 0.0972(18) Uani 1 1 d . U . . .
H41 H 0.664088 0.752674 0.539571 0.117 Uiso 1 1 calc R U . . .
C40 C 0.7155(3) 0.7608(2) 0.56442(19) 0.122(2) Uani 1 1 d . U . . .
C39 C 0.7512(3) 0.7919(2) 0.5817(2) 0.167(4) Uani 1 1 d . U . . .
H39 H 0.770192 0.784348 0.590677 0.200 Uiso 1 1 calc R U . . .
C38 C 0.7579(3) 0.8323(3) 0.5852(3) 0.163(4) Uani 1 1 d . U . . .
H38 H 0.781158 0.852430 0.596887 0.196 Uiso 1 1 calc R U . . .
C37 C 0.7297(3) 0.8441(2) 0.5711(2) 0.124(2) Uani 1 1 d . U . . .
C47 C 0.7061(3) 0.7153(2) 0.5600(2) 0.125(2) Uani 1 1 d . U . . .
C49 C 0.6846(3) 0.5864(2) 0.54983(19) 0.132(3) Uani 1 1 d . U . . .
C48 C 0.6905(3) 0.6297(2) 0.5526(2) 0.122(2) Uani 1 1 d . U . . .
C51 C 0.6579(3) 0.5138(2) 0.57004(18) 0.142(3) Uani 1 1 d . U . . .
H51 H 0.644042 0.493820 0.585690 0.171 Uiso 1 1 calc R U . . .
C50 C 0.6634(3) 0.5558(2) 0.5719(2) 0.162(4) Uani 1 1 d . U . . .
H50 H 0.652041 0.562835 0.588661 0.195 Uiso 1 1 calc R U . . .
C58 C 0.66972(17) 0.45987(17) 0.54298(12) 0.0712(14) Uani 1 1 d . U . . .
C54 C 0.6976(4) 0.5736(3) 0.5235(2) 0.181(4) Uani 1 1 d . U . . .
H54 H 0.710304 0.593219 0.507472 0.217 Uiso 1 1 calc R U . . .
C53 C 0.6919(3) 0.5316(2) 0.52069(19) 0.160(4) Uani 1 1 d . U . . .
H53 H 0.700321 0.523576 0.502869 0.191 Uiso 1 1 calc R U . . .
C52 C 0.6737(2) 0.50258(18) 0.54447(14) 0.0883(17) Uani 1 1 d . U . . .
Zr1 Zr 0.36620(2) 0.73240(2) 0.84150(2) 0.0375(2) Uani 1 2 d S TU P . .
Zr2 Zr 0.30047(2) 0.69953(2) 0.90699(2) 0.0407(2) Uani 1 2 d S TU P . .
C42 C 0.6642(6) 0.6794(4) 0.5600(4) 0.132(5) Uani 0.490(6) 1 d . U P D 1
H42 H 0.640321 0.683180 0.561710 0.158 Uiso 0.490(6) 1 calc R U P D 1
C43 C 0.6588(6) 0.6385(4) 0.5575(4) 0.124(5) Uani 0.490(6) 1 d . U P D 1
H43 H 0.630805 0.615180 0.559422 0.149 Uiso 0.490(6) 1 calc R U P D 1
C44 C 0.7316(6) 0.6662(5) 0.5472(4) 0.138(5) Uani 0.490(6) 1 d . U P D 1
H44 H 0.754106 0.661606 0.541423 0.166 Uiso 0.490(6) 1 calc R U P D 1
C45 C 0.7400(6) 0.7064(5) 0.5499(4) 0.145(5) Uani 0.490(6) 1 d . U P D 1
H45 H 0.767536 0.729270 0.545355 0.174 Uiso 0.490(6) 1 calc R U P D 1
C42A C 0.6885(6) 0.6906(5) 0.5332(4) 0.128(4) Uani 0.510(6) 1 d . U P D 2
H42A H 0.681283 0.702240 0.516710 0.154 Uiso 0.510(6) 1 calc R U P D 2
C43A C 0.6823(6) 0.6508(5) 0.5316(4) 0.127(4) Uani 0.510(6) 1 d . U P D 2
H43A H 0.670798 0.636105 0.513323 0.153 Uiso 0.510(6) 1 calc R U P D 2
C44A C 0.7063(6) 0.6516(4) 0.5819(4) 0.128(4) Uani 0.510(6) 1 d . U P D 2
H44A H 0.711302 0.637773 0.598092 0.153 Uiso 0.510(6) 1 calc R U P D 2
C45A C 0.7136(6) 0.6934(4) 0.5852(4) 0.138(5) Uani 0.510(6) 1 d . U P D 2
H45A H 0.723552 0.707590 0.603811 0.166 Uiso 0.510(6) 1 calc R U P D 2

loop_
_atom_site_aniso_label
_atom_site_aniso_U_11
_atom_site_aniso_U_22
_atom_site_aniso_U_33
_atom_site_aniso_U_23
_atom_site_aniso_U_13
_atom_site_aniso_U_12
O3 0.063(2) 0.0511(19) 0.082(2) -0.0052(16) -0.0005(16) 0.0323(17)
O4 0.088(2) 0.0505(18) 0.066(2) -0.0029(15) -0.0055(17) 0.0366(18)
O5 0.050(2) 0.0485(17) 0.051(2) -0.0005(9) -0.0010(17) 0.0249(12)
O6 0.040(2) 0.040(2) 0.049(4) 0.000 0.000 0.0202(11)
C1 0.091(6) 0.087(4) 0.055(4) 0.0158(18) 0.032(4) 0.045(3)
O1 0.064(2) 0.095(3) 0.0551(19) -0.0089(18) 0.0167(16) 0.021(2)
O2 0.069(2) 0.100(3) 0.0458(17) 0.0061(17) 0.0096(15) 0.047(2)
C2 0.136(8) 0.093(4) 0.086(5) 0.030(3) 0.061(5) 0.068(4)
C3 0.187(16) 0.088(8) 0.110(11) 0.027(8) 0.079(11) 0.042(10)
C4 0.187(16) 0.102(9) 0.094(11) 0.002(7) 0.060(11) 0.027(11)
C5 0.141(8) 0.120(5) 0.077(5) 0.023(3) 0.045(5) 0.071(4)
C3A 0.121(11) 0.092(9) 0.071(7) 0.022(6) 0.039(7) 0.065(8)
C4A 0.129(12) 0.107(10) 0.056(7) 0.021(6) 0.031(7) 0.061(9)
C6 0.143(8) 0.124(6) 0.092(5) 0.031(3) 0.061(5) 0.071(4)
C7 0.176(12) 0.208(14) 0.108(8) 0.075(9) 0.075(8) 0.142(11)
C8 0.150(11) 0.179(12) 0.101(7) 0.059(8) 0.072(8) 0.121(10)
C9 0.124(7) 0.139(17) 0.074(5) 0.026(10) 0.051(5) 0.085(12)
C10 0.120(9) 0.152(12) 0.101(7) 0.057(8) 0.068(7) 0.086(8)
C11 0.163(11) 0.159(11) 0.097(7) 0.063(8) 0.077(7) 0.112(10)
C12 0.109(6) 0.101(4) 0.077(4) 0.025(2) 0.050(4) 0.054(3)
O8 0.049(2) 0.049(2) 0.048(4) 0.000 0.000 0.0245(12)
O7 0.0456(16) 0.050(2) 0.0384(19) 0.0022(16) 0.0011(8) 0.0250(11)
C13 0.114(6) 0.121(6) 0.081(5) 0.018(2) 0.036(4) 0.057(3)
C14 0.106(6) 0.182(8) 0.077(5) 0.018(2) 0.036(5) 0.053(3)
C15 0.105(5) 0.150(7) 0.067(4) 0.017(2) 0.035(4) 0.052(3)
C16 0.107(5) 0.079(4) 0.075(4) 0.0185(18) 0.037(4) 0.054(3)
C17 0.110(5) 0.083(4) 0.069(4) 0.0166(19) 0.033(4) 0.055(3)
C18 0.112(6) 0.161(7) 0.083(4) 0.023(2) 0.045(4) 0.056(3)
C19 0.107(5) 0.073(9) 0.087(4) 0.006(7) 0.049(4) 0.052(8)
C20 0.115(6) 0.081(12) 0.100(6) 0.069(11) 0.056(5) 0.045(12)
C21 0.148(7) 0.097(12) 0.080(5) 0.034(7) 0.054(5) 0.065(9)
C22 0.138(7) 0.151(19) 0.081(6) 0.017(8) 0.047(5) 0.050(11)
C23 0.141(8) 0.171(14) 0.066(5) 0.027(10) 0.038(5) 0.026(13)
C24 0.148(8) 0.151(13) 0.093(6) 0.044(8) 0.061(6) 0.086(9)
C25 0.149(11) 0.182(13) 0.088(8) 0.058(8) 0.066(8) 0.098(10)
C26 0.142(12) 0.214(15) 0.109(10) 0.068(9) 0.072(8) 0.105(11)
C27 0.138(9) 0.179(14) 0.094(7) 0.053(8) 0.051(6) 0.095(9)
C28 0.150(11) 0.174(14) 0.094(8) 0.043(7) 0.046(7) 0.096(10)
C29 0.180(12) 0.175(13) 0.107(9) 0.061(8) 0.074(8) 0.122(11)
C30 0.138(9) 0.161(7) 0.106(7) 0.033(3) 0.066(6) 0.069(4)
C31 0.178(8) 0.133(7) 0.141(7) 0.013(5) 0.101(6) 0.058(6)
C32 0.171(7) 0.118(6) 0.126(6) 0.036(4) 0.089(5) 0.074(5)
C33 0.130(8) 0.111(5) 0.084(6) 0.022(2) 0.044(5) 0.065(4)
C34 0.093(6) 0.110(5) 0.060(5) 0.008(2) 0.017(4) 0.046(3)
C35 0.112(5) 0.067(3) 0.081(4) 0.0222(17) 0.044(3) 0.056(2)
C36 0.103(4) 0.058(3) 0.118(4) 0.014(3) 0.039(3) 0.050(3)
C41 0.123(5) 0.067(3) 0.118(5) 0.016(3) 0.045(4) 0.059(4)
C40 0.143(6) 0.080(4) 0.176(7) 0.012(4) 0.018(5) 0.080(4)
C39 0.165(8) 0.073(5) 0.286(11) -0.015(5) -0.039(7) 0.078(5)
C38 0.145(7) 0.092(5) 0.287(11) -0.021(6) -0.051(7) 0.086(5)
C37 0.124(6) 0.072(4) 0.194(8) -0.006(4) -0.003(5) 0.061(4)
C47 0.145(6) 0.071(4) 0.181(7) 0.006(4) 0.021(5) 0.072(4)
C49 0.190(7) 0.075(4) 0.152(6) 0.024(4) 0.065(5) 0.083(5)
C48 0.158(6) 0.080(4) 0.155(6) 0.013(4) 0.035(5) 0.081(4)
C51 0.225(9) 0.077(4) 0.147(6) 0.021(4) 0.081(6) 0.093(5)
C50 0.247(10) 0.085(5) 0.172(7) 0.018(4) 0.091(7) 0.096(6)
C58 0.084(4) 0.057(3) 0.080(4) 0.000(3) 0.004(3) 0.041(3)
C54 0.301(11) 0.095(5) 0.187(8) 0.051(5) 0.114(8) 0.129(7)
C53 0.259(10) 0.095(5) 0.161(7) 0.038(4) 0.104(7) 0.116(6)
C52 0.112(5) 0.067(3) 0.102(4) 0.011(3) 0.022(3) 0.058(3)
Zr1 0.0392(3) 0.0360(3) 0.0362(3) 0.0014(2) 0.00071(10) 0.01799(16)
Zr2 0.0442(3) 0.0442(3) 0.0368(3) -0.00262(11) 0.00262(11) 0.0243(3)
C42 0.153(9) 0.071(6) 0.200(13) 0.034(8) 0.051(10) 0.076(6)
C43 0.139(9) 0.067(6) 0.182(12) 0.021(8) 0.059(9) 0.062(6)
C44 0.148(9) 0.082(6) 0.219(14) 0.034(9) 0.075(10) 0.084(6)
C45 0.152(10) 0.077(6) 0.225(14) 0.015(9) 0.054(11) 0.073(7)
C42A 0.190(12) 0.100(7) 0.140(8) 0.017(6) 0.036(8) 0.106(9)
C43A 0.198(13) 0.086(7) 0.126(8) 0.016(6) 0.035(9) 0.092(8)
C44A 0.184(13) 0.079(7) 0.150(9) 0.007(6) 0.011(9) 0.089(8)
C45A 0.201(13) 0.081(7) 0.164(10) -0.002(7) 0.003(10) 0.093(9)

loop_
_atom_type_symbol
_atom_type_description
_atom_type_scat_dispersion_real
_atom_type_scat_dispersion_imag
_atom_type_scat_source
C C 0.0033 0.0016 'International Tables Vol C Tables 4.2.6.8 and 6.1.1.4'
O O 0.0106 0.0060 'International Tables Vol C Tables 4.2.6.8 and 6.1.1.4'
Zr Zr -2.9673 0.5597 'International Tables Vol C Tables 4.2.6.8 and 6.1.1.4'
H H 0.0000 0.0000 'International Tables Vol C Tables 4.2.6.8 and 6.1.1.4'

loop_
_geom_angle_atom_site_label_1
_geom_angle_atom_site_label_2
_geom_angle_atom_site_label_3
_geom_angle
_geom_angle_site_symmetry_1
_geom_angle_site_symmetry_3
_geom_angle_publ_flag
C58 O3 Zr1 129.6(3) . 13_544 ?
C58 O3 H3C 153.6 . . ?
Zr1 O3 H3C 75.7 13_544 . ?
C58 O4 Zr2 130.6(3) . 13_544 ?
C58 O4 H4C 143.3 . . ?
Zr2 O4 H4C 84.9 13_544 . ?
Zr2 O5 Zr1 102.23(12) 3_565 3_565 ?
Zr2 O5 Zr1 102.24(12) 3_565 . ?
Zr1 O5 Zr1 101.94(15) 3_565 . ?
Zr1 O6 Zr1 116.07(11) 3_565 . ?
Zr1 O6 Zr1 116.07(11) 3_565 2_665 ?
Zr1 O6 Zr1 116.06(11) . 2_665 ?
O2 C1 O2 130.0(6) . 23_565 ?
O2 C1 C2 115.0(3) . . ?
O2 C1 C2 115.0(3) 23_565 . ?
C34 O1 Zr2 127.9(4) . 8_664 ?
C34 O1 H1C 149.0 . . ?
Zr2 O1 H1C 83.0 8_664 . ?
C1 O2 Zr1 129.5(4) . . ?
C1 O2 H2C 145.1 . . ?
Zr1 O2 H2C 85.0 . . ?
C3 C2 C3 109.1(17) 23_565 . ?
C3 C2 C1 119.5(7) 23_565 . ?
C3 C2 C1 119.5(7) . . ?
C3A C2 C1 120.0(6) . . ?
C4 C3 C2 116.0(14) . . ?
C4 C3 H3 122.0 . . ?
C2 C3 H3 122.0 . . ?
C3 C4 C5 124.9(14) . . ?
C3 C4 H4 117.6 . . ?
C5 C4 H4 117.6 . . ?
C4 C5 C4 104.1(18) . 23_565 ?
C4 C5 C6 123.8(8) . . ?
C4 C5 C6 123.8(8) 23_565 . ?
C4A C5 C6 118.2(7) . . ?
C4A C3A C2 119.7(11) . . ?
C4A C3A H3A 120.1 . . ?
C2 C3A H3A 120.1 . . ?
C3A C4A C5 120.7(12) . . ?
C3A C4A H4A 119.6 . . ?
C5 C4A H4A 119.6 . . ?
C11 C6 C7 116.8(10) . . ?
C11 C6 C5 123.6(9) . . ?
C7 C6 C5 119.6(9) . . ?
C8 C7 C6 118.4(13) . . ?
C8 C7 H7 120.8 . . ?
C6 C7 H7 120.8 . . ?
C7 C8 C9 121.8(15) . . ?
C7 C8 H8 119.1 . . ?
C9 C8 H8 119.1 . . ?
C10 C9 C8 115.4(16) . . ?
C10 C9 C12 125(2) . . ?
C8 C9 C12 118(3) . . ?
C9 C10 C11 126.0(16) . . ?
C9 C10 H10 117.0 . . ?
C11 C10 H10 117.0 . . ?
C10 C11 C6 119.7(13) . . ?
C10 C11 H11 120.1 . . ?
C6 C11 H11 120.1 . . ?
C17 C12 C13 118.6(7) . . ?
C17 C12 C9 121.0(10) . . ?
C13 C12 C9 120.4(9) . . ?
Zr2 O8 Zr2 101.99(17) 2_665 3_565 ?
Zr2 O8 Zr2 101.98(17) 2_665 . ?
Zr2 O8 Zr2 101.99(17) 3_565 . ?
Zr1 O7 Zr2 115.69(10) . . ?
Zr1 O7 Zr2 115.69(10) . 3_565 ?
Zr2 O7 Zr2 116.07(17) . 3_565 ?
C14 C13 C12 118.0(9) . . ?
C14 C13 H13 121.0 . . ?
C12 C13 H13 121.0 . . ?
C15 C14 C13 123.1(10) . . ?
C15 C14 H14 118.5 . . ?
C13 C14 H14 118.5 . . ?
C14 C15 C16 120.0(8) . . ?
C14 C15 C18 131.7(9) . . ?
C16 C15 C18 108.3(8) . . ?
C17 C16 C15 119.7(8) . . ?
C17 C16 C35 130.1(8) . . ?
C15 C16 C35 110.2(7) . . ?
C16 C17 C12 120.7(8) . . ?
C16 C17 H17 119.7 . . ?
C12 C17 H17 119.7 . . ?
C19 C18 C23 120.0 . . ?
C19 C18 C15 109.1(6) . . ?
C23 C18 C15 130.4(6) . . ?
C18 C19 C20 120.0 . . ?
C18 C19 C35 110.4(6) . . ?
C20 C19 C35 127.5(5) . . ?
C21 C20 C19 120.0 . . ?
C21 C20 H20 120.0 . . ?
C19 C20 H20 120.0 . . ?
C20 C21 C22 120.0 . . ?
C20 C21 C24 119.3(6) . . ?
C22 C21 C24 120.2(6) . . ?
C23 C22 C21 120.0 . . ?
C23 C22 H22 120.0 . . ?
C21 C22 H22 120.0 . . ?
C22 C23 C18 120.0 . . ?
C22 C23 H23 120.0 . . ?
C18 C23 H23 120.0 . . ?
C25 C24 C29 120.0 . . ?
C25 C24 C21 117.8(8) . . ?
C29 C24 C21 122.2(8) . . ?
C26 C25 C24 120.0 . . ?
C26 C25 H25 120.0 . . ?
C24 C25 H25 120.0 . . ?
C27 C26 C25 120.0 . . ?
C27 C26 H26 120.0 . . ?
C25 C26 H26 120.0 . . ?
C28 C27 C26 120.0 . . ?
C28 C27 C30 114.1(7) . . ?
C26 C27 C30 125.2(7) . . ?
C27 C28 C29 120.0 . . ?
C27 C28 H28 120.0 . . ?
C29 C28 H28 120.0 . . ?
C28 C29 C24 120.0 . . ?
C28 C29 H29 120.0 . . ?
C24 C29 H29 120.0 . . ?
C31 C30 C31 117.8(10) 23_565 . ?
C31 C30 C27 130.3(7) 23_565 . ?
C31 C30 C27 111.9(6) . . ?
C32 C31 C30 121.1(8) . . ?
C32 C31 H31 119.4 . . ?
C30 C31 H31 119.4 . . ?
C31 C32 C33 120.8(8) . . ?
C31 C32 H32 119.6 . . ?
C33 C32 H32 119.6 . . ?
C32 C33 C32 118.2(8) 23_565 . ?
C32 C33 C34 120.9(4) 23_565 . ?
C32 C33 C34 120.9(4) . . ?
O1 C34 O1 131.1(7) . 23_565 ?
O1 C34 C33 114.4(4) . . ?
O1 C34 C33 114.4(4) 23_565 . ?
C36 C35 C36 102.3(7) . 23_565 ?
C36 C35 C19 109.8(7) . . ?
C36 C35 C19 117.5(7) 23_565 . ?
C36 C35 C16 113.2(4) . . ?
C36 C35 C16 113.2(4) 23_565 . ?
C19 C35 C16 101.3(7) . . ?
C41 C36 C37 118.6(6) . . ?
C41 C36 C35 130.7(7) . . ?
C37 C36 C35 110.7(5) . . ?
C36 C41 C40 121.2(7) . . ?
C36 C41 H41 119.4 . . ?
C40 C41 H41 119.4 . . ?
C41 C40 C39 118.9(6) . . ?
C41 C40 C47 118.3(8) . . ?
C39 C40 C47 122.9(7) . . ?
C38 C39 C40 120.5(8) . . ?
C38 C39 H39 119.8 . . ?
C40 C39 H39 119.8 . . ?
C39 C38 C37 119.8(9) . . ?
C39 C38 H38 120.1 . . ?
C37 C38 H38 120.1 . . ?
C36 C37 C38 120.9(6) . . ?
C36 C37 C37 108.1(4) . 23_565 ?
C38 C37 C37 130.9(5) . 23_565 ?
C42A C47 C45A 116.0(10) . . ?
C42 C47 C45 115.1(10) . . ?
C42 C47 C40 123.2(9) . . ?
C42A C47 C40 124.9(9) . . ?
C45A C47 C40 119.0(9) . . ?
C45 C47 C40 120.8(9) . . ?
C50 C49 C54 117.4(7) . . ?
C50 C49 C48 121.1(7) . . ?
C54 C49 C48 121.3(7) . . ?
C43 C48 C44 114.9(9) . . ?
C43A C48 C49 126.6(11) . . ?
C43 C48 C49 125.0(10) . . ?
C44 C48 C49 119.8(9) . . ?
C43A C48 C44A 116.4(10) . . ?
C49 C48 C44A 117.1(9) . . ?
C52 C51 C50 119.1(7) . . ?
C52 C51 H51 120.4 . . ?
C50 C51 H51 120.4 . . ?
C49 C50 C51 122.3(7) . . ?
C49 C50 H50 118.8 . . ?
C51 C50 H50 118.8 . . ?
O4 C58 O3 129.5(5) . . ?
O4 C58 C52 116.4(5) . . ?
O3 C58 C52 114.0(5) . . ?
C49 C54 C53 121.4(7) . . ?
C49 C54 H54 119.3 . . ?
C53 C54 H54 119.3 . . ?
C52 C53 C54 119.8(7) . . ?
C52 C53 H53 120.1 . . ?
C54 C53 H53 120.1 . . ?
C53 C52 C51 119.6(6) . . ?
C53 C52 C58 121.0(5) . . ?
C51 C52 C58 119.4(5) . . ?
O7 Zr1 O6 94.0(2) . . ?
O7 Zr1 O2 143.14(9) . 24 ?
O6 Zr1 O2 83.60(17) . 24 ?
O7 Zr1 O2 143.14(9) . . ?
O6 Zr1 O2 83.60(17) . . ?
O2 Zr1 O2 73.36(17) 24 . ?
O7 Zr1 O3 83.06(12) . 30 ?
O6 Zr1 O3 143.09(8) . 30 ?
O2 Zr1 O3 119.82(14) 24 30 ?
O2 Zr1 O3 77.52(13) . 30 ?
O7 Zr1 O3 83.06(12) . 7_455 ?
O6 Zr1 O3 143.09(9) . 7_455 ?
O2 Zr1 O3 77.52(13) 24 7_455 ?
O2 Zr1 O3 119.82(14) . 7_455 ?
O3 Zr1 O3 73.32(16) 30 7_455 ?
O7 Zr1 O5 70.81(10) . 2_665 ?
O6 Zr1 O5 70.94(10) . 2_665 ?
O2 Zr1 O5 73.73(13) 24 2_665 ?
O2 Zr1 O5 140.13(13) . 2_665 ?
O3 Zr1 O5 139.63(11) 30 2_665 ?
O3 Zr1 O5 73.42(11) 7_455 2_665 ?
O7 Zr1 O5 70.81(10) . . ?
O6 Zr1 O5 70.94(10) . . ?
O2 Zr1 O5 140.12(13) 24 . ?
O2 Zr1 O5 73.72(13) . . ?
O3 Zr1 O5 73.42(11) 30 . ?
O3 Zr1 O5 139.63(12) 7_455 . ?
O5 Zr1 O5 122.56(18) 2_665 . ?
O7 Zr1 Zr2 32.16(4) . . ?
O6 Zr1 Zr2 83.13(14) . . ?
O2 Zr1 Zr2 111.59(9) 24 . ?
O2 Zr1 Zr2 165.17(10) . . ?
O3 Zr1 Zr2 109.84(9) 30 . ?
O3 Zr1 Zr2 74.98(9) 7_455 . ?
O5 Zr1 Zr2 38.68(10) 2_665 . ?
O5 Zr1 Zr2 95.64(10) . . ?
O7 Zr1 Zr2 32.16(4) . 3_565 ?
O6 Zr1 Zr2 83.13(14) . 3_565 ?
O2 Zr1 Zr2 165.17(10) 24 3_565 ?
O2 Zr1 Zr2 111.59(9) . 3_565 ?
O3 Zr1 Zr2 74.98(9) 30 3_565 ?
O3 Zr1 Zr2 109.84(9) 7_455 3_565 ?
O5 Zr1 Zr2 95.64(10) 2_665 3_565 ?
O5 Zr1 Zr2 38.67(10) . 3_565 ?
Zr2 Zr1 Zr2 60.154(19) . 3_565 ?
O7 Zr1 Zr1 83.45(9) . 3_565 ?
O6 Zr1 Zr1 31.96(5) . 3_565 ?
O2 Zr1 Zr1 110.02(10) 24 3_565 ?
O2 Zr1 Zr1 75.23(10) . 3_565 ?
O3 Zr1 Zr1 111.63(8) 30 3_565 ?
O3 Zr1 Zr1 164.92(9) 7_455 3_565 ?
O5 Zr1 Zr1 95.74(8) 2_665 3_565 ?
O5 Zr1 Zr1 39.03(8) . 3_565 ?
Zr2 Zr1 Zr1 89.994(10) . 3_565 ?
Zr2 Zr1 Zr1 59.917(9) 3_565 3_565 ?
O7 Zr1 Zr1 83.45(9) . 2_665 ?
O6 Zr1 Zr1 31.97(6) . 2_665 ?
O2 Zr1 Zr1 75.23(10) 24 2_665 ?
O2 Zr1 Zr1 110.02(10) . 2_665 ?
O3 Zr1 Zr1 164.92(9) 30 2_665 ?
O3 Zr1 Zr1 111.62(8) 7_455 2_665 ?
O5 Zr1 Zr1 39.02(7) 2_665 2_665 ?
O5 Zr1 Zr1 95.75(8) . 2_665 ?
Zr2 Zr1 Zr1 59.916(9) . 2_665 ?
Zr2 Zr1 Zr1 89.995(10) 3_565 2_665 ?
Zr1 Zr1 Zr1 60.0 3_565 2_665 ?
O7 Zr1 H2C 146.3 . . ?
O6 Zr1 H2C 103.9 . . ?
O2 Zr1 H2C 68.3 24 . ?
O2 Zr1 H2C 21.8 . . ?
O3 Zr1 H2C 65.4 30 . ?
O3 Zr1 H2C 98.2 7_455 . ?
O5 Zr1 H2C 142.1 2_665 . ?
O5 Zr1 H2C 88.2 . . ?
Zr2 Zr1 H2C 172.8 . . ?
Zr2 Zr1 H2C 121.5 3_565 . ?
Zr1 Zr1 H2C 96.8 3_565 . ?
Zr1 Zr1 H2C 125.9 2_665 . ?
O7 Zr2 O7 94.5(2) . 2_665 ?
O7 Zr2 O1 84.03(15) . 15_565 ?
O7 Zr2 O1 143.47(13) 2_665 15_565 ?
O7 Zr2 O1 143.48(13) . 35_455 ?
O7 Zr2 O1 84.03(15) 2_665 35_455 ?
O1 Zr2 O1 76.3(2) 15_565 35_455 ?
O7 Zr2 O4 82.89(13) . 7_455 ?
O7 Zr2 O4 143.55(12) 2_665 7_455 ?
O1 Zr2 O4 72.67(13) 15_565 7_455 ?
O1 Zr2 O4 118.87(15) 35_455 7_455 ?
O7 Zr2 O4 143.54(12) . 28_565 ?
O7 Zr2 O4 82.89(13) 2_665 28_565 ?
O1 Zr2 O4 118.87(15) 15_565 28_565 ?
O1 Zr2 O4 72.67(13) 35_455 28_565 ?
O4 Zr2 O4 78.36(18) 7_455 28_565 ?
O7 Zr2 O5 71.20(11) . 2_665 ?
O7 Zr2 O5 71.21(11) 2_665 2_665 ?
O1 Zr2 O5 140.11(10) 15_565 2_665 ?
O1 Zr2 O5 140.11(10) 35_455 2_665 ?
O4 Zr2 O5 73.61(11) 7_455 2_665 ?
O4 Zr2 O5 73.61(11) 28_565 2_665 ?
O7 Zr2 O8 70.95(13) . . ?
O7 Zr2 O8 70.94(13) 2_665 . ?
O1 Zr2 O8 74.19(14) 15_565 . ?
O1 Zr2 O8 74.19(14) 35_455 . ?
O4 Zr2 O8 139.42(9) 7_455 . ?
O4 Zr2 O8 139.42(9) 28_565 . ?
O5 Zr2 O8 122.90(18) 2_665 . ?
O7 Zr2 Zr1 83.66(10) . 2_665 ?
O7 Zr2 Zr1 32.15(9) 2_665 2_665 ?
O1 Zr2 Zr1 166.16(11) 15_565 2_665 ?
O1 Zr2 Zr1 110.58(11) 35_455 2_665 ?
O4 Zr2 Zr1 111.95(8) 7_455 2_665 ?
O4 Zr2 Zr1 74.95(9) 28_565 2_665 ?
O5 Zr2 Zr1 39.09(6) 2_665 2_665 ?
O8 Zr2 Zr1 95.77(12) . 2_665 ?
O7 Zr2 Zr1 32.15(9) . . ?
O7 Zr2 Zr1 83.66(10) 2_665 . ?
O1 Zr2 Zr1 110.58(11) 15_565 . ?
O1 Zr2 Zr1 166.16(11) 35_455 . ?
O4 Zr2 Zr1 74.96(9) 7_455 . ?
O4 Zr2 Zr1 111.95(8) 28_565 . ?
O5 Zr2 Zr1 39.09(6) 2_665 . ?
O8 Zr2 Zr1 95.76(12) . . ?
Zr1 Zr2 Zr1 60.163(18) 2_665 . ?
O7 Zr2 Zr2 83.46(9) . 2_665 ?
O7 Zr2 Zr2 31.96(8) 2_665 2_665 ?
O1 Zr2 Zr2 112.28(9) 15_565 2_665 ?
O1 Zr2 Zr2 76.19(11) 35_455 2_665 ?
O4 Zr2 Zr2 164.88(9) 7_455 2_665 ?
O4 Zr2 Zr2 109.48(9) 28_565 2_665 ?
O5 Zr2 Zr2 95.80(8) 2_665 2_665 ?
O8 Zr2 Zr2 39.01(9) . 2_665 ?
Zr1 Zr2 Zr2 59.926(9) 2_665 2_665 ?
Zr1 Zr2 Zr2 90.006(10) . 2_665 ?
O7 Zr2 Zr2 31.97(8) . 3_565 ?
O7 Zr2 Zr2 83.46(9) 2_665 3_565 ?
O1 Zr2 Zr2 76.19(11) 15_565 3_565 ?
O1 Zr2 Zr2 112.28(9) 35_455 3_565 ?
O4 Zr2 Zr2 109.49(9) 7_455 3_565 ?
O4 Zr2 Zr2 164.88(9) 28_565 3_565 ?
O5 Zr2 Zr2 95.80(8) 2_665 3_565 ?
O8 Zr2 Zr2 39.00(9) . 3_565 ?
Zr1 Zr2 Zr2 90.006(10) 2_665 3_565 ?
Zr1 Zr2 Zr2 59.925(9) . 3_565 ?
Zr2 Zr2 Zr2 60.0 2_665 3_565 ?
C43 C42 C47 119.3(14) . . ?
C43 C42 H42 120.4 . . ?
C47 C42 H42 120.4 . . ?
C48 C43 C42 125.2(15) . . ?
C48 C43 H43 117.4 . . ?
C42 C43 H43 117.4 . . ?
C45 C44 C48 123.8(14) . . ?
C45 C44 H44 118.1 . . ?
C48 C44 H44 118.1 . . ?
C44 C45 C47 120.0(15) . . ?
C44 C45 H45 120.0 . . ?
C47 C45 H45 120.0 . . ?
C43A C42A C47 119.8(14) . . ?
C43A C42A H42A 120.1 . . ?
C47 C42A H42A 120.1 . . ?
C48 C43A C42A 127.8(16) . . ?
C48 C43A H43A 116.1 . . ?
C42A C43A H43A 116.1 . . ?
C45A C44A C48 118.9(13) . . ?
C45A C44A H44A 120.6 . . ?
C48 C44A H44A 120.6 . . ?
C44A C45A C47 120.9(15) . . ?
C44A C45A H45A 119.5 . . ?
C47 C45A H45A 119.5 . . ?

loop_
_geom_bond_atom_site_label_1
_geom_bond_atom_site_label_2
_geom_bond_distance
_geom_bond_site_symmetry_2
_geom_bond_publ_flag
O3 C58 1.315(6) . ?
O3 Zr1 2.231(3) 13_544 ?
O3 H3C 0.8825 . ?
O4 C58 1.284(6) . ?
O4 Zr2 2.223(3) 13_544 ?
O4 H4C 0.9206 . ?
O5 Zr2 2.242(4) 3_565 ?
O5 Zr1 2.262(2) 3_565 ?
O5 Zr1 2.262(2) . ?
O6 Zr1 2.0710(13) 3_565 ?
O6 Zr1 2.0712(13) . ?
O6 Zr1 2.0713(13) 2_665 ?
C1 O2 1.320(4) . ?
C1 O2 1.320(4) 23_565 ?
C1 C2 1.483(9) . ?
O1 C34 1.349(5) . ?
O1 Zr2 2.218(3) 8_664 ?
O1 H1C 0.9504 . ?
O2 Zr1 2.202(3) . ?
O2 H2C 0.8561 . ?
C2 C3 1.418(13) 23_565 ?
C2 C3 1.418(13) . ?
C2 C3A 1.426(12) . ?
C3 C4 1.358(14) . ?
C3 H3 0.9300 . ?
C4 C5 1.379(13) . ?
C4 H4 0.9300 . ?
C5 C4A 1.397(12) . ?
C5 C6 1.498(11) . ?
C3A C4A 1.351(12) . ?
C3A H3A 0.9300 . ?
C4A H4A 0.9300 . ?
C6 C11 1.402(15) . ?
C6 C7 1.455(16) . ?
C7 C8 1.369(16) . ?
C7 H7 0.9300 . ?
C8 C9 1.44(5) . ?
C8 H8 0.9300 . ?
C9 C10 1.29(3) . ?
C9 C12 1.467(10) . ?
C10 C11 1.360(14) . ?
C10 H10 0.9300 . ?
C11 H11 0.9300 . ?
C12 C17 1.422(11) . ?
C12 C13 1.425(12) . ?
O8 Zr2 2.261(3) 2_665 ?
O8 Zr2 2.261(3) 3_565 ?
O8 Zr2 2.261(3) . ?
O7 Zr1 2.070(4) . ?
O7 Zr2 2.0709(19) . ?
O7 Zr2 2.0711(19) 3_565 ?
C13 C14 1.371(11) . ?
C13 H13 0.9300 . ?
C14 C15 1.361(13) . ?
C14 H14 0.9300 . ?
C15 C16 1.389(12) . ?
C15 C18 1.465(9) . ?
C16 C17 1.372(9) . ?
C16 C35 1.541(10) . ?
C17 H17 0.9300 . ?
C18 C19 1.3898 . ?
C18 C23 1.3904 . ?
C19 C20 1.3900 . ?
C19 C35 1.507(9) . ?
C20 C21 1.3900 . ?
C20 H20 0.9300 . ?
C21 C22 1.3900 . ?
C21 C24 1.517(7) . ?
C22 C23 1.3900 . ?
C22 H22 0.9300 . ?
C23 H23 0.9300 . ?
C24 C25 1.3900 . ?
C24 C29 1.3900 . ?
C25 C26 1.3900 . ?
C25 H25 0.9300 . ?
C26 C27 1.3900 . ?
C26 H26 0.9300 . ?
C27 C28 1.3900 . ?
C27 C30 1.510(11) . ?
C28 C29 1.3900 . ?
C28 H28 0.9300 . ?
C29 H29 0.9300 . ?
C30 C31 1.395(9) 23_565 ?
C30 C31 1.395(9) . ?
C31 C32 1.386(9) . ?
C31 H31 0.9300 . ?
C32 C33 1.393(8) . ?
C32 H32 0.9300 . ?
C33 C34 1.443(11) . ?
C35 C36 1.503(8) . ?
C35 C36 1.503(8) 23_565 ?
C36 C41 1.380(7) . ?
C36 C37 1.387(9) . ?
C41 C40 1.395(9) . ?
C41 H41 0.9300 . ?
C40 C39 1.418(11) . ?
C40 C47 1.497(9) . ?
C39 C38 1.345(9) . ?
C39 H39 0.9300 . ?
C38 C37 1.412(10) . ?
C38 H38 0.9300 . ?
C37 C37 1.477(12) 23_565 ?
C47 C42 1.398(17) . ?
C47 C42A 1.408(17) . ?
C47 C45A 1.448(17) . ?
C47 C45 1.460(17) . ?
C49 C50 1.365(9) . ?
C49 C54 1.398(9) . ?
C49 C48 1.454(9) . ?
C48 C43A 1.309(16) . ?
C48 C43 1.333(15) . ?
C48 C44 1.411(17) . ?
C48 C44A 1.455(16) . ?
C51 C52 1.394(8) . ?
C51 C50 1.414(8) . ?
C51 H51 0.9300 . ?
C50 H50 0.9300 . ?
C58 C52 1.458(7) . ?
C54 C53 1.412(9) . ?
C54 H54 0.9300 . ?
C53 C52 1.377(8) . ?
C53 H53 0.9300 . ?
Zr1 Zr2 3.5057(6) . ?
Zr1 Zr2 3.5058(6) 3_565 ?
Zr1 Zr1 3.5141(9) 3_565 ?
Zr1 Zr1 3.5142(9) 2_665 ?
Zr1 H2C 2.2918 . ?
Zr2 Zr2 3.5138(9) 2_665 ?
Zr2 Zr2 3.5139(9) 3_565 ?
C42 C43 1.376(17) . ?
C42 H42 0.9300 . ?
C43 H43 0.9300 . ?
C44 C45 1.315(17) . ?
C44 H44 0.9300 . ?
C45 H45 0.9300 . ?
C42A C43A 1.324(17) . ?
C42A H42A 0.9300 . ?
C43A H43A 0.9300 . ?
C44A C45A 1.384(16) . ?
C44A H44A 0.9300 . ?
C45A H45A 0.9300 . ?

loop_
_geom_hbond_atom_site_label_D
_geom_hbond_atom_site_label_H
_geom_hbond_atom_site_label_A
_geom_hbond_distance_DH
_geom_hbond_distance_HA
_geom_hbond_distance_DA
_geom_hbond_angle_DHA
_geom_hbond_site_symmetry_A
_geom_hbond_publ_flag
O3 H3C O2 0.88 2.32 2.775(5) 112.0 36_544 yes
